data_2106140
loop_
_publ_author_name
'Cenzual, K.'
'Palenzona, A.'
'Parthe, E.'

_publ_section_title
;
 Dy5 Ru2 and Y5 Ru2 with Mn5 C2-type structure
;
_journal_name_full 'Acta Crystallographica B (24,1968-38,1982)'
_journal_page_first 1631
_journal_page_last 1634
_journal_volume 36
_journal_year 1980
_chemical_formula_sum 'Dy5 Ru2'
_space_group_IT_number 15
_symmetry_space_group_name_Hall '-C 2yc'
_symmetry_space_group_name_H-M 'C 1 2/c 1'
_cell_angle_alpha 90
_cell_angle_beta 97.25
_cell_angle_gamma 90
_cell_formula_units_Z 4
_cell_length_a 15.658
_cell_length_b 6.2899
_cell_length_c 7.2584
_cell_volume 709.145
_citation_journal_id_ASTM ACBCAR
_cod_data_source_file Cenzual_ACBCAR_1980_1829.cif
_cod_data_source_block Dy5Ru2
_cod_original_cell_volume 709.1445
_cod_database_code 2106140

loop_
_symmetry_equiv_pos_as_xyz
x,y,z
-x,y,-z+1/2
-x,-y,-z
x,-y,z-1/2
x+1/2,y+1/2,z
-x+1/2,y+1/2,-z+1/2
-x+1/2,-y+1/2,-z
x+1/2,-y+1/2,z-1/2

loop_
_atom_site_label
_atom_site_type_symbol
_atom_site_fract_x
_atom_site_fract_y
_atom_site_fract_z
_atom_site_occupancy
_atom_site_U_iso_or_equiv
Dy2 Dy 0.0932 0.1162 0.416 1 0.0
Ru1 Ru 0.11 0.2889 0.0761 1 0.0
Dy1 Dy 0 0.5838 0.25 1 0.0
Dy3 Dy 0.2177 0.5766 0.3143 1 0.0
